data_4322507
loop_
_publ_author_name
Vidyavathy
'K. Vidyasagar'

_publ_section_title
;
 Syntheses and Characterization of Novel Three-Dimensional Tellurites,
 Na2MTe4O12 (M = W, Mo), with Intersecting Tunnels
;
_journal_name_full 'Inorganic Chemistry'
_journal_page_first 5809
_journal_page_last 5813
_journal_paper_doi 10.1021/ic990547i
_journal_volume 38
_journal_year 1999
_chemical_formula_sum 'Mo Na2 O12 Te4'
_chemical_formula_weight 844.32
_chemical_name_systematic
; 
 ? 
;
_space_group_IT_number 15
_symmetry_cell_setting monoclinic
_symmetry_space_group_name_Hall '-C 2yc'
_symmetry_space_group_name_H-M 'C 1 2/c 1'
_atom_sites_solution_hydrogens geom
_atom_sites_solution_primary direct
_atom_sites_solution_secondary difmap
_audit_creation_method SHELXL
_cell_angle_alpha 90.00
_cell_angle_beta 104.38(2)
_cell_angle_gamma 90.00
_cell_formula_units_Z 4
_cell_length_a 17.341(4)
_cell_length_b 5.8262(11)
_cell_length_c 11.268(2)
_cell_measurement_reflns_used 25
_cell_measurement_temperature 293(2)
_cell_measurement_theta_max 15
_cell_measurement_theta_min 10
_cell_volume 1102.8(4)
_computing_cell_refinement 'CAD4 Programs'
_computing_data_collection 'CAD4 Programs'
_computing_data_reduction Molen
_computing_molecular_graphics ORTEP92
_computing_publication_material SHELXL-93
_computing_structure_refinement 'SHELXL-93 (Sheldrick, 1993)'
_computing_structure_solution 'SHELXS-86 (Sheldrick, 1990)'
_diffrn_ambient_temperature 293(2)
_diffrn_measurement_device 'CAD4 Diffractometer'
_diffrn_measurement_method 'Omega Twotheta'
_diffrn_radiation_monochromator graphite
_diffrn_radiation_source 'fine-focus sealed tube'
_diffrn_radiation_type MoK\a
_diffrn_radiation_wavelength 0.71073
_diffrn_reflns_av_R_equivalents 0.0281
_diffrn_reflns_av_sigmaI/netI 0.0124
_diffrn_reflns_limit_h_max 20
_diffrn_reflns_limit_h_min 0
_diffrn_reflns_limit_k_max 6
_diffrn_reflns_limit_k_min 0
_diffrn_reflns_limit_l_max 12
_diffrn_reflns_limit_l_min -13
_diffrn_reflns_number 998
_diffrn_reflns_theta_max 24.97
_diffrn_reflns_theta_min 2.42
_diffrn_standards_decay_% 3
_diffrn_standards_interval_time '1 hour'
_diffrn_standards_number 3
_exptl_absorpt_coefficient_mu 11.702
_exptl_absorpt_correction_T_max 0.97
_exptl_absorpt_correction_T_min 0.45
_exptl_absorpt_correction_type empirical
_exptl_crystal_colour yellow
_exptl_crystal_density_diffrn 5.086
_exptl_crystal_description 'Transparent crystals'
_exptl_crystal_F_000 1472
_exptl_crystal_size_max 0.12
_exptl_crystal_size_mid 0.07
_exptl_crystal_size_min 0.07
_refine_diff_density_max 1.334
_refine_diff_density_min -1.919
_refine_diff_density_rms 0.338
_refine_ls_extinction_coef 0.0061(3)
_refine_ls_extinction_expression Fc^*^=kFc[1+0.001xFc^2^\l^3^/sin(2\q)]^-1/4^
_refine_ls_extinction_method SHELXL
_refine_ls_goodness_of_fit_all 1.202
_refine_ls_goodness_of_fit_obs 1.210
_refine_ls_matrix_type full
_refine_ls_number_parameters 88
_refine_ls_number_reflns 964
_refine_ls_number_restraints 0
_refine_ls_restrained_S_all 1.202
_refine_ls_restrained_S_obs 1.210
_refine_ls_R_factor_all 0.0297
_refine_ls_R_factor_obs 0.0288
_refine_ls_shift/esd_max 0.000
_refine_ls_shift/esd_mean 0.000
_refine_ls_structure_factor_coef Fsqd
_refine_ls_weighting_details 'w=1/[\s^2^(Fo^2^)+(0.0483P)^2^+18.7629P] where P=(Fo^2^+2Fc^2^)/3'
_refine_ls_weighting_scheme calc
_refine_ls_wR_factor_all 0.0799
_refine_ls_wR_factor_obs 0.0789
_reflns_number_observed 931
_reflns_number_total 964
_reflns_observed_criterion >2sigma(I)
_cod_data_source_file ic990547i_2.cif
_cod_data_source_block Na(2)MoTe(4)O(12),Compound2
_cod_depositor_comments
;
The following automatic conversions were performed:

'_refine_ls_weighting_scheme' value 'calc
w=1/[\s^2^(Fo^2^)+(0.0483P)^2^+18.7629P] where P=(Fo^2^+2Fc^2^)/3'
was changed to 'calc'. New tag '_refine_ls_weighting_details' was
created. The value of the new tag was set to
'w=1/[\s^2^(Fo^2^)+(0.0483P)^2^+18.7629P] where P=(Fo^2^+2Fc^2^)/3'.

Automatic conversion script
Id: cif_fix_values 3143 2015-03-26 13:38:13Z robertas 
;
_cod_original_cell_volume 1102.7(4)
_cod_database_code 4322507

loop_
_symmetry_equiv_pos_as_xyz
'x, y, z'
'-x, y, -z+1/2'
'x+1/2, y+1/2, z'
'-x+1/2, y+1/2, -z+1/2'
'-x, -y, -z'
'x, -y, z-1/2'
'-x+1/2, -y+1/2, -z'
'x+1/2, -y+1/2, z-1/2'

loop_
_atom_site_aniso_label
_atom_site_aniso_U_11
_atom_site_aniso_U_22
_atom_site_aniso_U_33
_atom_site_aniso_U_23
_atom_site_aniso_U_13
_atom_site_aniso_U_12
Mo 0.0108(5) 0.0072(5) 0.0101(5) 0.000 0.0000(4) 0.000
Te1 0.0118(3) 0.0114(4) 0.0090(3) -0.0012(2) 0.0023(2) 0.0002(2)
Te2 0.0117(3) 0.0110(4) 0.0114(3) 0.0010(2) 0.0034(2) 0.0009(2)
Na 0.020(2) 0.018(2) 0.029(2) -0.0027(14) 0.012(2) -0.0020(14)
O1 0.014(3) 0.011(3) 0.014(3) -0.001(2) 0.002(2) 0.002(2)
O2 0.010(2) 0.023(3) 0.018(3) 0.000(2) 0.004(2) 0.000(2)
O3 0.020(3) 0.019(3) 0.012(3) 0.001(2) 0.006(2) -0.007(2)
O4 0.017(3) 0.013(3) 0.011(3) 0.000(2) -0.001(2) 0.002(2)
O5 0.014(3) 0.011(3) 0.017(3) -0.006(2) 0.004(2) 0.000(2)
O6 0.020(3) 0.014(3) 0.020(3) -0.005(2) -0.001(2) 0.005(2)

loop_
_atom_site_label
_atom_site_type_symbol
_atom_site_fract_x
_atom_site_fract_y
_atom_site_fract_z
_atom_site_U_iso_or_equiv
_atom_site_thermal_displace_type
_atom_site_occupancy
_atom_site_calc_flag
_atom_site_refinement_flags
_atom_site_disorder_group
Mo Mo 0.0000 0.3401(2) 0.2500 0.0098(3) Uani 1 d S .
Te1 Te 0.40402(3) 0.27602(9) 0.40521(4) 0.0108(2) Uani 1 d . .
Te2 Te 0.34411(3) 0.17285(9) 0.06767(4) 0.0113(2) Uani 1 d . .
Na Na 0.2104(2) 0.2275(6) 0.2653(3) 0.0211(8) Uani 1 d . .
O1 O 0.1098(3) 0.3975(9) 0.3389(5) 0.0132(11) Uani 1 d . .
O2 O 0.2432(3) 0.0723(10) 0.0735(5) 0.0170(12) Uani 1 d . .
O3 O 0.3377(3) 0.0079(10) 0.4112(5) 0.0168(12) Uani 1 d . .
O4 O 0.3417(3) 0.3485(9) 0.2492(5) 0.0141(12) Uani 1 d . .
O5 O 0.4880(3) 0.1263(9) 0.3664(5) 0.0139(11) Uani 1 d . .
O6 O 0.0247(3) 0.1555(10) 0.1450(5) 0.0193(13) Uani 1 d . .

loop_
_atom_type_symbol
_atom_type_description
_atom_type_scat_dispersion_real
_atom_type_scat_dispersion_imag
_atom_type_scat_source
Mo Mo -1.6832 0.6857 'International Tables Vol C Tables 4.2.6.8 and 6.1.1.4'
Te Te -0.5308 1.6751 'International Tables Vol C Tables 4.2.6.8 and 6.1.1.4'
Na Na 0.0362 0.0249 'International Tables Vol C Tables 4.2.6.8 and 6.1.1.4'
O O 0.0106 0.0060 'International Tables Vol C Tables 4.2.6.8 and 6.1.1.4'

loop_
_geom_angle_atom_site_label_1
_geom_angle_atom_site_label_2
_geom_angle_atom_site_label_3
_geom_angle
_geom_angle_site_symmetry_1
_geom_angle_site_symmetry_3
_geom_angle_publ_flag
O6 Mo O6 103.1(4) . 2 ?
O6 Mo O1 97.6(3) . 2 ?
O6 Mo O1 94.7(2) 2 2 ?
O6 Mo O1 94.7(2) . . ?
O6 Mo O1 97.6(3) 2 . ?
O1 Mo O1 160.2(3) 2 . ?
O6 Mo O5 89.3(2) . 4 ?
O6 Mo O5 166.3(3) 2 4 ?
O1 Mo O5 77.6(2) 2 4 ?
O1 Mo O5 87.1(2) . 4 ?
O6 Mo O5 166.3(3) . 3_455 ?
O6 Mo O5 89.3(2) 2 3_455 ?
O1 Mo O5 87.1(2) 2 3_455 ?
O1 Mo O5 77.6(2) . 3_455 ?
O5 Mo O5 79.1(3) 4 3_455 ?
O6 Mo Na 60.6(2) . . ?
O6 Mo Na 105.6(2) 2 . ?
O1 Mo Na 152.7(2) 2 . ?
O1 Mo Na 34.2(2) . . ?
O5 Mo Na 85.50(15) 4 . ?
O5 Mo Na 110.73(15) 3_455 . ?
O6 Mo Na 105.6(2) . 2 ?
O6 Mo Na 60.6(2) 2 2 ?
O1 Mo Na 34.2(2) 2 2 ?
O1 Mo Na 152.7(2) . 2 ?
O5 Mo Na 110.73(15) 4 2 ?
O5 Mo Na 85.50(15) 3_455 2 ?
Na Mo Na 159.41(11) . 2 ?
O5 Te1 O4 101.0(2) . . ?
O5 Te1 O3 97.9(2) . . ?
O4 Te1 O3 90.3(2) . . ?
O5 Te1 Na 127.4(2) . . ?
O4 Te1 Na 45.4(2) . . ?
O3 Te1 Na 54.4(2) . . ?
O5 Te1 Na 126.2(2) . 4 ?
O4 Te1 Na 37.8(2) . 4 ?
O3 Te1 Na 110.9(2) . 4 ?
Na Te1 Na 56.53(5) . 4 ?
O2 Te2 O1 89.1(2) . 4_545 ?
O2 Te2 O3 91.0(2) . 6 ?
O1 Te2 O3 88.2(2) 4_545 6 ?
O2 Te2 O4 83.3(2) . . ?
O1 Te2 O4 89.0(2) 4_545 . ?
O3 Te2 O4 173.7(2) 6 . ?
O2 Te2 O2 77.0(2) . 7 ?
O1 Te2 O2 162.7(2) 4_545 7 ?
O3 Te2 O2 81.8(2) 6 7 ?
O4 Te2 O2 99.5(2) . 7 ?
O2 Te2 Na 50.3(2) . 4_545 ?
O1 Te2 Na 39.9(2) 4_545 4_545 ?
O3 Te2 Na 96.9(2) 6 4_545 ?
O4 Te2 Na 77.44(15) . 4_545 ?
O2 Te2 Na 127.32(14) 7 4_545 ?
O2 Te2 Na 41.6(2) . . ?
O1 Te2 Na 88.8(2) 4_545 . ?
O3 Te2 Na 132.6(2) 6 . ?
O4 Te2 Na 41.75(15) . . ?
O2 Te2 Na 87.61(13) 7 . ?
Na Te2 Na 55.09(5) 4_545 . ?
O2 Te2 Na 94.6(2) . 7 ?
O1 Te2 Na 129.7(2) 4_545 7 ?
O3 Te2 Na 41.6(2) 6 7 ?
O4 Te2 Na 141.32(15) . 7 ?
O2 Te2 Na 43.22(14) 7 7 ?
Na Te2 Na 129.42(8) 4_545 7 ?
Na Te2 Na 125.02(5) . 7 ?
O1 Na O4 96.6(2) . 4_545 ?
O1 Na O4 134.5(2) . . ?
O4 Na O4 127.7(2) 4_545 . ?
O1 Na O2 143.3(2) . . ?
O4 Na O2 76.8(2) 4_545 . ?
O4 Na O2 68.1(2) . . ?
O1 Na O3 82.9(2) . 4 ?
O4 Na O3 119.8(2) 4_545 4 ?
O4 Na O3 83.5(2) . 4 ?
O2 Na O3 70.3(2) . 4 ?
O1 Na O2 64.4(2) . 4 ?
O4 Na O2 141.6(2) 4_545 4 ?
O4 Na O2 72.9(2) . 4 ?
O2 Na O2 138.5(2) . 4 ?
O3 Na O2 91.9(2) 4 4 ?
O1 Na O3 123.4(2) . . ?
O4 Na O3 80.9(2) 4_545 . ?
O4 Na O3 63.1(2) . . ?
O2 Na O3 91.6(2) . . ?
O3 Na O3 146.3(2) 4 . ?
O2 Na O3 83.2(2) 4 . ?
O1 Na Na 91.7(2) . 4 ?
O4 Na Na 169.0(2) 4_545 4 ?
O4 Na Na 46.3(2) . 4 ?
O2 Na Na 92.2(2) . 4 ?
O3 Na Na 54.0(2) 4 4 ?
O2 Na Na 49.07(14) 4 4 ?
O3 Na Na 100.6(2) . 4 ?
O1 Na Na 141.8(2) . 4_545 ?
O4 Na Na 47.80(14) 4_545 4_545 ?
O4 Na Na 79.9(2) . 4_545 ?
O2 Na Na 53.4(2) . 4_545 ?
O3 Na Na 123.5(2) 4 4_545 ?
O2 Na Na 132.2(2) 4 4_545 ?
O3 Na Na 49.2(2) . 4_545 ?
Na Na Na 125.6(2) 4 4_545 ?
O1 Na Te1 123.2(2) . . ?
O4 Na Te1 115.5(2) 4_545 . ?
O4 Na Te1 33.18(13) . . ?
O2 Na Te1 91.18(15) . . ?
O3 Na Te1 114.1(2) 4 . ?
O2 Na Te1 61.49(13) 4 . ?
O3 Na Te1 35.65(12) . . ?
Na Na Te1 64.96(12) 4 . ?
Na Na Te1 74.14(14) 4_545 . ?
O1 Na Te2 32.92(14) . 4 ?
O4 Na Te2 125.6(2) 4_545 4 ?
O4 Na Te2 102.1(2) . 4 ?
O2 Na Te2 151.4(2) . 4 ?
O3 Na Te2 82.2(2) 4 4 ?
O2 Na Te2 32.12(11) 4 4 ?
O3 Na Te2 108.2(2) . 4 ?
Na Na Te2 64.54(8) 4 4 ?
Na Na Te2 154.1(2) 4_545 4 ?
Te1 Na Te2 93.32(9) . 4 ?
O1 Na Te1 98.1(2) . 4_545 ?
O4 Na Te1 28.86(13) 4_545 4_545 ?
O4 Na Te1 125.5(2) . 4_545 ?
O2 Na Te1 59.25(14) . 4_545 ?
O3 Na Te1 91.3(2) 4 4_545 ?
O2 Na Te1 161.6(2) 4 4_545 ?
O3 Na Te1 103.8(2) . 4_545 ?
Na Na Te1 142.5(2) 4 4_545 ?
Na Na Te1 58.51(8) 4_545 4_545 ?
Te1 Na Te1 132.55(11) . 4_545 ?
Te2 Na Te1 130.92(10) 4 4_545 ?
Mo O1 Te2 128.9(3) . 4 ?
Mo O1 Na 117.8(3) . . ?
Te2 O1 Na 107.2(2) 4 . ?
Te2 O2 Te2 103.0(2) . 7 ?
Te2 O2 Na 109.2(3) . . ?
Te2 O2 Na 96.1(2) 7 . ?
Te2 O2 Na 97.6(2) . 4_545 ?
Te2 O2 Na 159.4(2) 7 4_545 ?
Na O2 Na 77.5(2) . 4_545 ?
Te1 O3 Te2 122.6(3) . 6_556 ?
Te1 O3 Na 124.6(2) . 4_545 ?
Te2 O3 Na 106.4(3) 6_556 4_545 ?
Te1 O3 Na 90.0(2) . . ?
Te2 O3 Na 129.0(2) 6_556 . ?
Na O3 Na 76.8(2) 4_545 . ?
Te1 O4 Te2 127.1(3) . . ?
Te1 O4 Na 113.3(3) . 4 ?
Te2 O4 Na 116.4(2) . 4 ?
Te1 O4 Na 101.4(2) . . ?
Te2 O4 Na 99.3(2) . . ?
Na O4 Na 85.8(2) 4 . ?
Te1 O5 Mo 135.3(3) . 3_545 ?

loop_
_geom_bond_atom_site_label_1
_geom_bond_atom_site_label_2
_geom_bond_distance
_geom_bond_site_symmetry_2
_geom_bond_publ_flag
Mo O6 1.730(6) . ?
Mo O6 1.730(6) 2 ?
Mo O1 1.948(5) 2 ?
Mo O1 1.948(5) . ?
Mo O5 2.164(5) 4 ?
Mo O5 2.164(5) 3_455 ?
Mo Na 3.669(3) . ?
Mo Na 3.669(3) 2 ?
Te1 O5 1.840(5) . ?
Te1 O4 1.869(5) . ?
Te1 O3 1.951(6) . ?
Te1 Na 3.348(4) . ?
Te1 Na 3.557(4) 4 ?
Te2 O2 1.862(5) . ?
Te2 O1 1.975(5) 4_545 ?
Te2 O3 2.033(5) 6 ?
Te2 O4 2.296(5) . ?
Te2 O2 2.414(6) 7 ?
Te2 Na 3.471(3) 4_545 ?
Te2 Na 3.606(3) . ?
Te2 Na 3.680(4) 7 ?
Na O1 2.330(6) . ?
Na O4 2.376(6) 4_545 ?
Na O4 2.433(6) . ?
Na O2 2.534(6) . ?
Na O3 2.548(7) 4 ?
Na O2 2.694(7) 4 ?
Na O3 2.722(7) . ?
Na Na 3.275(3) 4 ?
Na Na 3.275(3) 4_545 ?
Na Te2 3.471(3) 4 ?
Na Te1 3.557(4) 4_545 ?
O1 Te2 1.975(5) 4 ?
O2 Te2 2.414(6) 7 ?
O2 Na 2.694(7) 4_545 ?
O3 Te2 2.033(5) 6_556 ?
O3 Na 2.548(7) 4_545 ?
O4 Na 2.376(6) 4 ?
O5 Mo 2.164(5) 3_545 ?
